data_1555994
loop_
_publ_author_name
'Alicea-Mat\'ias, Eyleen'
'Soderquist, John A.'

_publ_section_title
;
 Asymmetric Propargylboration of Aldimines and Ketimines with the
 Borabicyclo[3.3.2]decanes: Novel Entries to Allenyl Carbinamines, Amino
 Acids, and Their \a-Methyl Counterparts.
;
_journal_issue 2
_journal_name_full 'Organic letters'
_journal_page_first 336
_journal_page_last 339
_journal_paper_doi 10.1021/acs.orglett.6b03506
_journal_volume 19
_journal_year 2017
_chemical_formula_sum 'C19 H27 Br N O2 Si'
_chemical_formula_weight 409.41
_space_group_crystal_system orthorhombic
_space_group_IT_number 19
_space_group_name_Hall 'P 2ac 2ab'
_space_group_name_H-M_alt 'P 21 21 21'
_atom_sites_solution_hydrogens geom
_audit_creation_method SHELXL-2013
_cell_angle_alpha 90
_cell_angle_beta 90
_cell_angle_gamma 90
_cell_formula_units_Z 4
_cell_length_a 10.5667(19)
_cell_length_b 11.1762(16)
_cell_length_c 18.221(3)
_cell_measurement_reflns_used 3151
_cell_measurement_temperature 100(2)
_cell_measurement_theta_max 25.77
_cell_measurement_theta_min 2.88
_cell_volume 2151.8(6)
_computing_cell_refinement 'Bruker SAINT'
_computing_data_collection 'Bruker APEX2'
_computing_data_reduction 'Bruker SAINT'
_computing_molecular_graphics 'Bruker SHELXTL'
_computing_publication_material 'Bruker SHELXTL'
_computing_structure_refinement 'SHELXL-2013 (Sheldrick, 2013)'
_computing_structure_solution 'SHELXS-97 (Sheldrick 2008)'
_diffrn_ambient_temperature 100(2)
_diffrn_measured_fraction_theta_full 0.997
_diffrn_measured_fraction_theta_max 0.990
_diffrn_measurement_device_type 'Bruker APEX-II CCD'
_diffrn_measurement_method '\f and \w scans'
_diffrn_radiation_type MoK\a
_diffrn_radiation_wavelength 0.71073
_diffrn_reflns_av_R_equivalents 0.0568
_diffrn_reflns_av_unetI/netI 0.0857
_diffrn_reflns_Laue_measured_fraction_full 0.997
_diffrn_reflns_Laue_measured_fraction_max 0.990
_diffrn_reflns_limit_h_max 13
_diffrn_reflns_limit_h_min -7
_diffrn_reflns_limit_k_max 13
_diffrn_reflns_limit_k_min -11
_diffrn_reflns_limit_l_max 22
_diffrn_reflns_limit_l_min -22
_diffrn_reflns_number 9532
_diffrn_reflns_point_group_measured_fraction_full 0.996
_diffrn_reflns_point_group_measured_fraction_max 0.987
_diffrn_reflns_theta_full 25.000
_diffrn_reflns_theta_max 26.056
_diffrn_reflns_theta_min 2.235
_exptl_absorpt_coefficient_mu 1.976
_exptl_absorpt_correction_T_max 0.888
_exptl_absorpt_correction_T_min 0.626
_exptl_absorpt_correction_type multi-scan
_exptl_absorpt_process_details SADABS
_exptl_crystal_colour colourless
_exptl_crystal_density_diffrn 1.264
_exptl_crystal_description plate
_exptl_crystal_F_000 852
_exptl_crystal_size_max 0.290
_exptl_crystal_size_mid 0.200
_exptl_crystal_size_min 0.080
_refine_diff_density_max 1.517
_refine_diff_density_min -0.684
_refine_diff_density_rms 0.125
_refine_ls_abs_structure_details
; 
 Flack x determined using 1237 quotients [(I+)-(I-)]/[(I+)+(I-)] 
 (Parsons and Flack (2004), Acta Cryst. A60, s61). 
;
_refine_ls_abs_structure_Flack 0.053(10)
_refine_ls_extinction_method none
_refine_ls_goodness_of_fit_ref 1.021
_refine_ls_hydrogen_treatment constr
_refine_ls_matrix_type full
_refine_ls_number_parameters 224
_refine_ls_number_reflns 4196
_refine_ls_number_restraints 0
_refine_ls_restrained_S_all 1.021
_refine_ls_R_factor_all 0.0733
_refine_ls_R_factor_gt 0.0576
_refine_ls_shift/su_max 0.001
_refine_ls_shift/su_mean 0.000
_refine_ls_structure_factor_coef Fsqd
_refine_ls_weighting_details 'w=1/[\s^2^(Fo^2^)+(0.0860P)^2^] where P=(Fo^2^+2Fc^2^)/3'
_refine_ls_weighting_scheme calc
_refine_ls_wR_factor_gt 0.1424
_refine_ls_wR_factor_ref 0.1507
_reflns_Friedel_coverage 0.750
_reflns_Friedel_fraction_full 0.994
_reflns_Friedel_fraction_max 0.983
_reflns_number_gt 3446
_reflns_number_total 4196
_reflns_threshold_expression 'I > 2\s(I)'
_cod_data_source_file ol6b03506_si_001.cif
_cod_data_source_block matias01
_cod_database_code 1555994
_shelx_space_group_comment
; 
The symmetry employed for this shelxl refinement is uniquely defined 
by the following loop, which should always be used as a source of 
symmetry information in preference to the above space-group names. 
They are only intended as comments. 
;
_shelx_estimated_absorpt_t_min 0.598
_shelx_estimated_absorpt_t_max 0.858
_shelxl_version_number 2013-3

loop_
_space_group_symop_operation_xyz
'x, y, z'
'x+1/2, -y+1/2, -z'
'-x, y+1/2, -z+1/2'
'-x+1/2, -y, z+1/2'

loop_
_atom_site_label
_atom_site_type_symbol
_atom_site_fract_x
_atom_site_fract_y
_atom_site_fract_z
_atom_site_U_iso_or_equiv
_atom_site_adp_type
_atom_site_occupancy
_atom_site_site_symmetry_order
_atom_site_calc_flag
_atom_site_refinement_flags_posn
_atom_site_refinement_flags_adp
Br1 Br 0.53648(9) 1.11183(6) 0.69847(4) 0.0332(3) Uani 1 1 d . .
Si1 Si 0.4516(2) 1.00618(16) 0.30824(10) 0.0228(4) Uani 1 1 d . .
O1 O 0.4437(5) 0.5099(4) 0.4878(3) 0.0191(10) Uani 1 1 d . .
O2 O 0.6096(4) 0.6318(4) 0.5188(3) 0.0204(11) Uani 1 1 d . .
N1 N 0.4586(6) 0.6865(4) 0.4358(3) 0.0170(11) Uani 1 1 d . .
C1 C 0.5302(8) 1.0206(5) 0.6102(3) 0.0197(15) Uani 1 1 d . .
C2 C 0.4154(7) 0.9769(6) 0.5857(4) 0.0218(16) Uani 1 1 d . .
H27 H 0.3400 0.9927 0.6124 0.026 Uiso 1 1 calc R U
C3 C 0.4112(7) 0.9093(6) 0.5213(4) 0.0187(15) Uani 1 1 d . .
H2 H 0.3324 0.8809 0.5033 0.022 Uiso 1 1 calc R U
C4 C 0.5219(6) 0.8835(5) 0.4837(3) 0.0137(12) Uani 1 1 d . .
C5 C 0.5112(6) 0.8040(5) 0.4150(4) 0.0147(14) Uani 1 1 d . .
C6 C 0.5135(6) 0.6117(6) 0.4843(3) 0.0169(14) Uani 1 1 d . .
C7 C 0.4795(7) 0.4118(6) 0.5376(4) 0.0200(15) Uani 1 1 d . .
C8 C 0.3816(7) 0.3181(6) 0.5227(5) 0.0250(17) Uani 1 1 d . .
H8 H 0.2971 0.3516 0.5312 0.038 Uiso 1 1 calc R U
H9 H 0.3951 0.2498 0.5555 0.038 Uiso 1 1 calc R U
H1 H 0.3884 0.2916 0.4716 0.038 Uiso 1 1 calc R U
C9 C 0.6351(7) 0.9278(5) 0.5097(4) 0.0173(15) Uani 1 1 d . .
H4 H 0.7112 0.9104 0.4841 0.021 Uiso 1 1 calc R U
C10 C 0.6399(7) 0.9976(6) 0.5730(4) 0.0202(15) Uani 1 1 d . .
H3 H 0.7183 1.0287 0.5900 0.024 Uiso 1 1 calc R U
C11 C 0.6096(7) 0.3633(6) 0.5167(4) 0.0254(17) Uani 1 1 d . .
H7 H 0.6107 0.3437 0.4642 0.038 Uiso 1 1 calc R U
H6 H 0.6275 0.2910 0.5453 0.038 Uiso 1 1 calc R U
H5 H 0.6742 0.4239 0.5270 0.038 Uiso 1 1 calc R U
C12 C 0.4746(8) 0.4553(6) 0.6166(4) 0.0253(16) Uani 1 1 d . .
H10 H 0.5338 0.5221 0.6229 0.038 Uiso 1 1 calc R U
H11 H 0.4984 0.3898 0.6496 0.038 Uiso 1 1 calc R U
H12 H 0.3886 0.4821 0.6282 0.038 Uiso 1 1 calc R U
C13 C 0.6406(7) 0.7841(6) 0.3771(4) 0.0215(16) Uani 1 1 d . .
H14 H 0.6977 0.7422 0.4108 0.032 Uiso 1 1 calc R U
H13 H 0.6773 0.8617 0.3639 0.032 Uiso 1 1 calc R U
H15 H 0.6287 0.7359 0.3327 0.032 Uiso 1 1 calc R U
C14 C 0.4214(7) 0.8610(6) 0.3593(4) 0.0182(15) Uani 1 1 d . .
C15 C 0.2958(8) 1.0829(7) 0.2968(5) 0.042(2) Uani 1 1 d . .
H16 H 0.3073 1.1561 0.2680 0.063 Uiso 1 1 calc R U
H18 H 0.2614 1.1033 0.3452 0.063 Uiso 1 1 calc R U
H17 H 0.2369 1.0294 0.2713 0.063 Uiso 1 1 calc R U
C16 C 0.5237(11) 0.9700(7) 0.2178(4) 0.044(2) Uani 1 1 d . .
H20 H 0.4669 0.9172 0.1902 0.066 Uiso 1 1 calc R U
H21 H 0.6050 0.9297 0.2254 0.066 Uiso 1 1 calc R U
H19 H 0.5373 1.0440 0.1900 0.066 Uiso 1 1 calc R U
C17 C 0.5610(10) 1.1103(7) 0.3579(5) 0.043(2) Uani 1 1 d . .
H22 H 0.6433 1.0714 0.3647 0.065 Uiso 1 1 calc R U
H24 H 0.5250 1.1302 0.4059 0.065 Uiso 1 1 calc R U
H23 H 0.5719 1.1836 0.3291 0.065 Uiso 1 1 calc R U
C18 C 0.3156(7) 0.8073(6) 0.3410(4) 0.0207(16) Uani 1 1 d . .
C19 C 0.2096(7) 0.7529(6) 0.3234(4) 0.0274(18) Uani 1 1 d . .
H26 H 0.1672 0.7047 0.3586 0.033 Uiso 1 1 calc R U
H25 H 0.1753 0.7619 0.2755 0.033 Uiso 1 1 calc R U

loop_
_atom_site_aniso_label
_atom_site_aniso_U_11
_atom_site_aniso_U_22
_atom_site_aniso_U_33
_atom_site_aniso_U_23
_atom_site_aniso_U_13
_atom_site_aniso_U_12
Br1 0.0483(5) 0.0288(4) 0.0225(3) -0.0078(3) 0.0017(4) 0.0016(4)
Si1 0.0225(11) 0.0234(9) 0.0226(9) 0.0055(8) 0.0029(10) 0.0007(9)
O1 0.014(3) 0.012(2) 0.031(3) 0.0005(19) -0.003(2) 0.003(2)
O2 0.007(2) 0.021(3) 0.033(3) 0.002(2) -0.003(2) 0.000(2)
N1 0.013(3) 0.013(2) 0.025(3) 0.000(2) 0.001(3) 0.000(3)
C1 0.036(4) 0.008(3) 0.015(3) -0.006(2) 0.002(4) 0.003(3)
C2 0.021(4) 0.017(3) 0.028(4) 0.000(3) 0.009(3) 0.000(3)
C3 0.009(3) 0.020(3) 0.027(4) 0.002(3) -0.001(3) -0.004(3)
C4 0.010(3) 0.012(3) 0.019(3) 0.003(3) 0.000(3) 0.003(3)
C5 0.012(4) 0.012(3) 0.020(3) 0.001(2) 0.001(3) 0.002(3)
C6 0.011(3) 0.017(3) 0.023(3) -0.003(3) 0.001(3) 0.002(3)
C7 0.018(4) 0.012(3) 0.030(3) 0.003(2) 0.000(3) 0.002(3)
C8 0.019(4) 0.011(3) 0.045(5) 0.004(3) -0.002(4) -0.004(3)
C9 0.008(4) 0.014(3) 0.030(4) 0.002(3) 0.003(3) 0.001(3)
C10 0.016(4) 0.019(3) 0.026(3) 0.005(3) -0.003(3) -0.004(3)
C11 0.017(4) 0.023(4) 0.036(4) -0.001(3) 0.000(3) 0.007(3)
C12 0.021(4) 0.021(3) 0.034(4) 0.005(3) 0.000(4) 0.001(3)
C13 0.017(4) 0.022(4) 0.025(4) -0.004(3) 0.007(3) -0.001(3)
C14 0.017(4) 0.022(4) 0.016(3) 0.003(3) 0.000(3) -0.001(3)
C15 0.030(5) 0.048(5) 0.048(5) 0.025(4) 0.012(5) 0.009(4)
C16 0.059(7) 0.035(4) 0.037(4) 0.012(3) 0.023(5) 0.014(5)
C17 0.054(7) 0.027(4) 0.049(5) 0.006(4) -0.007(4) 0.000(5)
C18 0.018(4) 0.021(3) 0.023(4) 0.003(3) -0.003(3) 0.004(3)
C19 0.023(4) 0.031(4) 0.028(4) 0.010(3) -0.011(3) -0.002(4)

loop_
_atom_type_symbol
_atom_type_description
_atom_type_scat_dispersion_real
_atom_type_scat_dispersion_imag
_atom_type_scat_source
C C 0.0033 0.0016 'International Tables Vol C Tables 4.2.6.8 and 6.1.1.4'
H H 0.0000 0.0000 'International Tables Vol C Tables 4.2.6.8 and 6.1.1.4'
N N 0.0061 0.0033 'International Tables Vol C Tables 4.2.6.8 and 6.1.1.4'
O O 0.0106 0.0060 'International Tables Vol C Tables 4.2.6.8 and 6.1.1.4'
Si Si 0.0817 0.0704 'International Tables Vol C Tables 4.2.6.8 and 6.1.1.4'
Br Br -0.2901 2.4595 'International Tables Vol C Tables 4.2.6.8 and 6.1.1.4'

loop_
_geom_angle_atom_site_label_1
_geom_angle_atom_site_label_2
_geom_angle_atom_site_label_3
_geom_angle
C16 Si1 C15 111.2(4)
C16 Si1 C17 108.1(5)
C15 Si1 C17 108.2(4)
C16 Si1 C14 108.5(3)
C15 Si1 C14 107.4(3)
C17 Si1 C14 113.4(3)
C6 O1 C7 120.9(5)
C6 N1 C5 123.9(6)
C10 C1 C2 121.2(6)
C10 C1 Br1 119.3(6)
C2 C1 Br1 119.5(6)
C1 C2 C3 119.4(7)
C4 C3 C2 120.1(7)
C9 C4 C3 119.1(6)
C9 C4 C5 123.4(6)
C3 C4 C5 117.4(6)
N1 C5 C14 107.9(5)
N1 C5 C4 109.5(5)
C14 C5 C4 110.2(5)
N1 C5 C13 108.7(5)
C14 C5 C13 108.2(6)
C4 C5 C13 112.4(5)
O2 C6 N1 125.8(7)
O2 C6 O1 125.7(6)
N1 C6 O1 108.5(5)
O1 C7 C8 103.4(6)
O1 C7 C12 109.7(5)
C8 C7 C12 111.9(6)
O1 C7 C11 110.0(5)
C8 C7 C11 109.2(6)
C12 C7 C11 112.4(6)
C4 C9 C10 121.2(7)
C1 C10 C9 119.0(7)
C18 C14 C5 120.5(6)
C18 C14 Si1 114.2(5)
C5 C14 Si1 125.3(5)
C14 C18 C19 179.3(8)

loop_
_geom_bond_atom_site_label_1
_geom_bond_atom_site_label_2
_geom_bond_distance
Br1 C1 1.906(6)
Si1 C16 1.861(8)
Si1 C15 1.868(9)
Si1 C17 1.873(9)
Si1 C14 1.898(7)
O1 C6 1.358(8)
O1 C7 1.473(8)
O2 C6 1.215(8)
N1 C6 1.347(8)
N1 C5 1.475(8)
C1 C10 1.368(11)
C1 C2 1.382(11)
C2 C3 1.395(10)
C3 C4 1.386(9)
C4 C9 1.379(9)
C4 C5 1.539(8)
C5 C14 1.528(9)
C5 C13 1.548(10)
C7 C8 1.497(10)
C7 C12 1.520(10)
C7 C11 1.526(10)
C9 C10 1.392(10)
C14 C18 1.313(10)
C18 C19 1.314(11)
